data_4034908
loop_
_publ_author_name
'Castoldi, Laura'
'Ielo, Laura'
'Holzer, Wolfgang'
'Giester, Gerald'
'Roller, Alexander'
'Pace, Vittorio'

_publ_section_title
;
 \a-Arylamino Diazoketones: Diazomethane-Loading Controlled Synthesis,
 Spectroscopic Investigations, and Structural X-ray Analysis.
;
_journal_issue 8
_journal_name_full 'The Journal of organic chemistry'
_journal_page_first 4336
_journal_page_last 4347
_journal_paper_doi 10.1021/acs.joc.7b03134
_journal_volume 83
_journal_year 2018
_chemical_formula_moiety 'C16 H15 N3 O3 S'
_chemical_formula_sum 'C16 H15 N3 O3 S'
_chemical_formula_weight 329.37
_chemical_name_systematic N-(3-diazo-2-oxopropyl)-4-methyl-N-phenylbenzenesulfonamide
_space_group_crystal_system monoclinic
_space_group_IT_number 15
_space_group_name_Hall '-C 2yc'
_space_group_name_H-M_alt 'C 1 2/c 1'
_atom_sites_solution_hydrogens geom
_atom_sites_solution_primary direct
_audit_creation_date 2017-12-07
_audit_creation_method
;
Olex2 1.2
(compiled 2017.08.10 svn.r3458 for OlexSys, GUI svn.r5381)
;
_cell_angle_alpha 90
_cell_angle_beta 128.57(3)
_cell_angle_gamma 90
_cell_formula_units_Z 8
_cell_length_a 34.532(7)
_cell_length_b 5.4982(11)
_cell_length_c 24.983(5)
_cell_measurement_reflns_used 1005
_cell_measurement_temperature 200(2)
_cell_measurement_theta_max 20
_cell_measurement_theta_min 2
_cell_volume 3709(2)
_computing_cell_refinement 'Enraf Nonius software'
_computing_data_collection 'Enraf Nonius software'
_computing_data_reduction 'Enraf Nonius software'
_computing_molecular_graphics 'Olex2 (Dolomanov et al., 2009)'
_computing_publication_material 'Olex2 (Dolomanov et al., 2009)'
_computing_structure_refinement 'ShelXL (Sheldrick, 2015)'
_computing_structure_solution 'ShelXS (Sheldrick, 2008)'
_diffrn_ambient_temperature 200.00
_diffrn_measured_fraction_theta_full 0.997
_diffrn_measured_fraction_theta_max 0.993
_diffrn_measurement_device_type 'Enraf Nonius KappaCCD'
_diffrn_measurement_method '\f and \w scans'
_diffrn_radiation_monochromator graphite
_diffrn_radiation_probe x-ray
_diffrn_radiation_type MoK\a
_diffrn_radiation_wavelength 0.71073
_diffrn_reflns_av_R_equivalents 0.0289
_diffrn_reflns_av_unetI/netI 0.0368
_diffrn_reflns_Laue_measured_fraction_full 0.997
_diffrn_reflns_Laue_measured_fraction_max 0.993
_diffrn_reflns_limit_h_max 48
_diffrn_reflns_limit_h_min -47
_diffrn_reflns_limit_k_max 7
_diffrn_reflns_limit_k_min -7
_diffrn_reflns_limit_l_max 35
_diffrn_reflns_limit_l_min -35
_diffrn_reflns_number 10529
_diffrn_reflns_point_group_measured_fraction_full 0.997
_diffrn_reflns_point_group_measured_fraction_max 0.993
_diffrn_reflns_theta_full 25.242
_diffrn_reflns_theta_max 30.505
_diffrn_reflns_theta_min 3.440
_diffrn_source 'sealed X-ray tube'
_diffrn_source_type 'Siemens KFF Mo'
_exptl_absorpt_coefficient_mu 0.190
_exptl_absorpt_correction_type none
_exptl_crystal_colour 'clear colourless'
_exptl_crystal_colour_lustre clear
_exptl_crystal_colour_primary colourless
_exptl_crystal_density_diffrn 1.180
_exptl_crystal_description block
_exptl_crystal_F_000 1376
_exptl_crystal_size_max 0.1
_exptl_crystal_size_mid 0.1
_exptl_crystal_size_min 0.08
_refine_diff_density_max 0.251
_refine_diff_density_min -0.386
_refine_diff_density_rms 0.045
_refine_ls_extinction_method none
_refine_ls_goodness_of_fit_ref 1.061
_refine_ls_hydrogen_treatment constr
_refine_ls_matrix_type full
_refine_ls_number_parameters 227
_refine_ls_number_reflns 5609
_refine_ls_number_restraints 24
_refine_ls_restrained_S_all 1.064
_refine_ls_R_factor_all 0.0680
_refine_ls_R_factor_gt 0.0417
_refine_ls_shift/su_max 0.001
_refine_ls_shift/su_mean 0.000
_refine_ls_structure_factor_coef Fsqd
_refine_ls_weighting_details
;
 w=1/[\s^2^(Fo^2^)+(0.0650P)^2^+0.8052P]
 where P=(Fo^2^+2Fc^2^)/3
;
_refine_ls_weighting_scheme calc
_refine_ls_wR_factor_gt 0.1148
_refine_ls_wR_factor_ref 0.1260
_reflns_Friedel_coverage 0.000
_reflns_number_gt 3906
_reflns_number_total 5609
_reflns_threshold_expression 'I > 2\s(I)'
_cod_data_source_file jo7b03134_si_002.cif
_cod_data_source_block lcpk89mon
_cod_original_cell_volume 3708.9(18)
_cod_original_sg_symbol_Hall '-C 2yn'
_cod_original_sg_symbol_H-M 'C 2/c'
_cod_database_code 4034908
_shelxl_version_number 2013-2
_shelx_space_group_comment
;
The symmetry employed for this shelxl refinement is uniquely defined
by the following loop, which should always be used as a source of
symmetry information in preference to the above space-group names.
They are only intended as comments.
;
_shelx_estimated_absorpt_t_max 0.985
_shelx_estimated_absorpt_t_min 0.981

loop_
_space_group_symop_operation_xyz
'x, y, z'
'-x, y, -z+1/2'
'x+1/2, y+1/2, z'
'-x+1/2, y+1/2, -z+1/2'
'-x, -y, -z'
'x, -y, z-1/2'
'-x+1/2, -y+1/2, -z'
'x+1/2, -y+1/2, z-1/2'

loop_
_atom_site_label
_atom_site_type_symbol
_atom_site_fract_x
_atom_site_fract_y
_atom_site_fract_z
_atom_site_U_iso_or_equiv
_atom_site_adp_type
_atom_site_occupancy
_atom_site_site_symmetry_order
_atom_site_calc_flag
_atom_site_refinement_flags_posn
_atom_site_refinement_flags_adp
_atom_site_refinement_flags_occupancy
_atom_site_disorder_assembly
_atom_site_disorder_group
S1 S 0.40933(2) 0.63942(6) 0.38944(2) 0.03051(10) Uani 1 1 d . . . . .
O1 O 0.37337(3) 0.82237(18) 0.34562(5) 0.0368(2) Uani 1 1 d . . . . .
O2 O 0.45885(3) 0.70653(19) 0.44626(5) 0.0403(2) Uani 1 1 d . . . . .
O3 O 0.42765(4) 0.12642(19) 0.56659(6) 0.0513(3) Uani 1 1 d . . . . .
N1 N 0.38699(4) 0.4921(2) 0.42213(5) 0.0306(2) Uani 1 1 d . . . . .
C1 C 0.42113(8) -0.0869(4) 0.21822(11) 0.0703(6) Uani 1 1 d . . . . .
H1A H 0.4125 -0.2477 0.2248 0.105 Uiso 1 1 calc GR . . . .
H1B H 0.4549 -0.0908 0.2330 0.105 Uiso 1 1 calc GR . . . .
H1C H 0.3979 -0.0425 0.1697 0.105 Uiso 1 1 calc GR . . . .
C2 C 0.41816(6) 0.0986(3) 0.26004(9) 0.0466(4) Uani 1 1 d . . . . .
C3 C 0.37783(6) 0.2530(3) 0.23024(8) 0.0477(4) Uani 1 1 d . . . . .
H3 H 0.3518 0.2440 0.1823 0.057 Uiso 1 1 calc R . . . .
C4 C 0.37458(5) 0.4198(3) 0.26875(7) 0.0394(3) Uani 1 1 d . . . . .
H4 H 0.3466 0.5236 0.2476 0.047 Uiso 1 1 calc R . . . .
C5 C 0.41288(4) 0.4336(3) 0.33889(7) 0.0316(3) Uani 1 1 d . . . . .
C6 C 0.45397(5) 0.2821(3) 0.36968(8) 0.0396(3) Uani 1 1 d . . . . .
H6 H 0.4804 0.2928 0.4174 0.047 Uiso 1 1 calc R . . . .
C7 C 0.45578(6) 0.1153(3) 0.32966(9) 0.0464(4) Uani 1 1 d . . . . .
H7 H 0.4836 0.0101 0.3506 0.056 Uiso 1 1 calc R . . . .
C8 C 0.30662(5) 0.2873(3) 0.33939(7) 0.0352(3) Uani 1 1 d . . . . .
H8 H 0.3226 0.1629 0.3333 0.042 Uiso 1 1 calc R . . . .
C9 C 0.25584(5) 0.2781(3) 0.30422(8) 0.0406(3) Uani 1 1 d . . . . .
H9 H 0.2370 0.1472 0.2738 0.049 Uiso 1 1 calc R . . . .
C10 C 0.23261(5) 0.4583(3) 0.31334(7) 0.0414(3) Uani 1 1 d . . . . .
H10 H 0.1979 0.4505 0.2894 0.050 Uiso 1 1 calc R . . . .
C11 C 0.25967(5) 0.6498(3) 0.35719(8) 0.0426(4) Uani 1 1 d . . . . .
H11 H 0.2436 0.7740 0.3632 0.051 Uiso 1 1 calc R . . . .
C12 C 0.31059(5) 0.6607(3) 0.39253(8) 0.0370(3) Uani 1 1 d . . . . .
H12 H 0.3293 0.7923 0.4227 0.044 Uiso 1 1 calc R . . . .
C13 C 0.33372(4) 0.4792(2) 0.38347(6) 0.0305(3) Uani 1 1 d . . . . .
C14 C 0.41630(5) 0.2913(3) 0.46973(6) 0.0338(3) Uani 1 1 d . . . . .
H14A H 0.4493 0.2899 0.4810 0.041 Uiso 1 1 calc R . . . .
H14B H 0.3998 0.1353 0.4470 0.041 Uiso 1 1 calc R . . . .
C15 C 0.42277(5) 0.3109(3) 0.53549(7) 0.0337(3) Uani 1 1 d . . . . .
C16 C 0.42515(5) 0.5508(3) 0.55863(7) 0.0387(3) Uani 1 1 d . . . . .
H16 H 0.4157 0.6887 0.5300 0.046 Uiso 0.5 1 calc R . P A 1
H16A H 0.4227 0.6899 0.5341 0.046 Uiso 0.5 1 calc R . P A 2
N2 N 0.4407(5) 0.571(4) 0.6204(9) 0.050(3) Uani 0.5 1 d . U P B 1
N3 N 0.4511(5) 0.582(3) 0.6722(5) 0.075(3) Uani 0.5 1 d . U P B 1
N2A N 0.4310(5) 0.571(3) 0.6171(8) 0.047(2) Uani 0.5 1 d . U P B 2
N3A N 0.4393(6) 0.578(3) 0.6692(7) 0.094(4) Uani 0.5 1 d . U P B 2

loop_
_atom_site_aniso_label
_atom_site_aniso_U_11
_atom_site_aniso_U_22
_atom_site_aniso_U_33
_atom_site_aniso_U_23
_atom_site_aniso_U_13
_atom_site_aniso_U_12
S1 0.02342(15) 0.02669(18) 0.03317(17) -0.00129(13) 0.01359(13) 0.00074(12)
O1 0.0316(5) 0.0296(5) 0.0410(5) 0.0048(4) 0.0186(4) 0.0057(4)
O2 0.0261(5) 0.0381(6) 0.0405(5) -0.0069(4) 0.0128(4) -0.0051(4)
O3 0.0705(8) 0.0297(6) 0.0616(7) 0.0117(5) 0.0451(7) 0.0065(5)
N1 0.0243(5) 0.0308(6) 0.0307(5) 0.0031(5) 0.0143(4) 0.0052(4)
C1 0.0958(16) 0.0594(13) 0.0864(14) -0.0209(11) 0.0718(14) -0.0114(11)
C2 0.0580(10) 0.0427(9) 0.0592(10) -0.0104(8) 0.0464(9) -0.0093(8)
C3 0.0442(8) 0.0563(10) 0.0428(8) -0.0112(8) 0.0273(7) -0.0116(8)
C4 0.0306(7) 0.0455(9) 0.0375(7) -0.0019(6) 0.0189(6) 0.0007(6)
C5 0.0277(6) 0.0303(7) 0.0362(7) -0.0009(6) 0.0196(6) -0.0007(5)
C6 0.0331(7) 0.0422(8) 0.0425(7) 0.0012(7) 0.0231(6) 0.0044(6)
C7 0.0480(9) 0.0423(9) 0.0603(10) 0.0016(8) 0.0394(8) 0.0077(7)
C8 0.0326(7) 0.0287(7) 0.0384(7) -0.0024(6) 0.0192(6) 0.0025(5)
C9 0.0335(7) 0.0347(8) 0.0415(7) -0.0047(6) 0.0175(6) -0.0045(6)
C10 0.0261(6) 0.0425(9) 0.0474(8) 0.0012(7) 0.0189(6) 0.0003(6)
C11 0.0311(7) 0.0386(8) 0.0546(9) -0.0032(7) 0.0249(7) 0.0060(6)
C12 0.0284(6) 0.0322(8) 0.0427(7) -0.0059(6) 0.0183(6) 0.0008(5)
C13 0.0237(6) 0.0295(7) 0.0316(6) 0.0022(5) 0.0139(5) 0.0031(5)
C14 0.0291(6) 0.0280(7) 0.0343(7) 0.0019(5) 0.0149(5) 0.0070(5)
C15 0.0296(6) 0.0285(7) 0.0392(7) 0.0043(6) 0.0196(6) 0.0015(5)
C16 0.0490(8) 0.0307(7) 0.0373(7) 0.0012(6) 0.0275(7) -0.0009(6)
N2 0.054(3) 0.046(3) 0.055(3) -0.003(2) 0.036(2) -0.004(3)
N3 0.111(5) 0.084(4) 0.052(3) 0.000(3) 0.062(3) -0.003(4)
N2A 0.079(6) 0.032(3) 0.056(4) 0.000(3) 0.055(5) 0.002(4)
N3A 0.177(10) 0.061(4) 0.110(6) -0.004(4) 0.122(7) -0.003(5)

loop_
_atom_type_symbol
_atom_type_description
_atom_type_scat_dispersion_real
_atom_type_scat_dispersion_imag
_atom_type_scat_source
C C 0.0033 0.0016 'International Tables Vol C Tables 4.2.6.8 and 6.1.1.4'
H H 0.0000 0.0000 'International Tables Vol C Tables 4.2.6.8 and 6.1.1.4'
N N 0.0061 0.0033 'International Tables Vol C Tables 4.2.6.8 and 6.1.1.4'
O O 0.0106 0.0060 'International Tables Vol C Tables 4.2.6.8 and 6.1.1.4'
S S 0.1246 0.1234 'International Tables Vol C Tables 4.2.6.8 and 6.1.1.4'

loop_
_geom_angle_atom_site_label_1
_geom_angle_atom_site_label_2
_geom_angle_atom_site_label_3
_geom_angle
O1 S1 N1 105.87(6)
O1 S1 C5 108.57(7)
O2 S1 O1 120.45(7)
O2 S1 N1 105.94(6)
O2 S1 C5 107.67(6)
N1 S1 C5 107.73(6)
C13 N1 S1 119.07(9)
C13 N1 C14 116.74(11)
C14 N1 S1 118.20(8)
H1A C1 H1B 109.5
H1A C1 H1C 109.5
H1B C1 H1C 109.5
C2 C1 H1A 109.5
C2 C1 H1B 109.5
C2 C1 H1C 109.5
C3 C2 C1 121.42(16)
C7 C2 C1 120.06(16)
C7 C2 C3 118.52(15)
C2 C3 H3 119.3
C4 C3 C2 121.49(14)
C4 C3 H3 119.3
C3 C4 H4 120.5
C3 C4 C5 119.09(14)
C5 C4 H4 120.5
C4 C5 S1 120.20(11)
C4 C5 C6 120.30(13)
C6 C5 S1 119.49(11)
C5 C6 H6 120.5
C7 C6 C5 119.08(14)
C7 C6 H6 120.5
C2 C7 C6 121.50(15)
C2 C7 H7 119.2
C6 C7 H7 119.2
C9 C8 H8 120.3
C13 C8 H8 120.3
C13 C8 C9 119.45(13)
C8 C9 H9 119.9
C10 C9 C8 120.26(14)
C10 C9 H9 119.9
C9 C10 H10 119.9
C9 C10 C11 120.21(13)
C11 C10 H10 119.9
C10 C11 H11 120.0
C10 C11 C12 119.91(14)
C12 C11 H11 120.0
C11 C12 H12 120.2
C13 C12 C11 119.68(13)
C13 C12 H12 120.2
C8 C13 N1 120.96(12)
C12 C13 N1 118.54(12)
C12 C13 C8 120.50(12)
N1 C14 H14A 109.1
N1 C14 H14B 109.1
N1 C14 C15 112.66(11)
H14A C14 H14B 107.8
C15 C14 H14A 109.1
C15 C14 H14B 109.1
O3 C15 C14 119.83(13)
O3 C15 C16 124.08(14)
C16 C15 C14 116.01(12)
C15 C16 H16 121.9
C15 C16 H16A 121.7
N2 C16 C15 116.2(9)
N2 C16 H16 121.9
N2A C16 C15 116.6(8)
N2A C16 H16A 121.7
N3 N2 C16 175.1(17)
N3A N2A C16 174.7(16)

loop_
_geom_bond_atom_site_label_1
_geom_bond_atom_site_label_2
_geom_bond_distance
S1 O1 1.4344(11)
S1 O2 1.4313(12)
S1 N1 1.6445(11)
S1 C5 1.7561(14)
O3 C15 1.2241(17)
N1 C13 1.4512(16)
N1 C14 1.4685(17)
C1 H1A 0.9800
C1 H1B 0.9800
C1 H1C 0.9800
C1 C2 1.508(2)
C2 C3 1.386(2)
C2 C7 1.380(2)
C3 H3 0.9500
C3 C4 1.384(2)
C4 H4 0.9500
C4 C5 1.391(2)
C5 C6 1.3920(19)
C6 H6 0.9500
C6 C7 1.387(2)
C7 H7 0.9500
C8 H8 0.9500
C8 C9 1.3889(19)
C8 C13 1.3847(19)
C9 H9 0.9500
C9 C10 1.380(2)
C10 H10 0.9500
C10 C11 1.380(2)
C11 H11 0.9500
C11 C12 1.3926(19)
C12 H12 0.9500
C12 C13 1.3826(18)
C14 H14A 0.9900
C14 H14B 0.9900
C14 C15 1.5173(19)
C15 C16 1.422(2)
C16 H16 0.9500
C16 H16A 0.9500
C16 N2 1.283(19)
C16 N2A 1.349(17)
N2 N3 1.11(2)
N2A N3A 1.14(2)

loop_
_geom_torsion_atom_site_label_1
_geom_torsion_atom_site_label_2
_geom_torsion_atom_site_label_3
_geom_torsion_atom_site_label_4
_geom_torsion
S1 N1 C13 C8 91.85(14)
S1 N1 C13 C12 -89.37(14)
S1 N1 C14 C15 129.98(11)
S1 C5 C6 C7 178.16(11)
O1 S1 N1 C13 28.09(11)
O1 S1 N1 C14 -179.99(9)
O1 S1 C5 C4 -19.08(13)
O1 S1 C5 C6 161.80(11)
O2 S1 N1 C13 157.08(10)
O2 S1 N1 C14 -51.00(11)
O2 S1 C5 C4 -151.01(12)
O2 S1 C5 C6 29.87(13)
O3 C15 C16 N2 10.9(7)
O3 C15 C16 N2A -3.0(7)
N1 S1 C5 C4 95.14(12)
N1 S1 C5 C6 -83.98(12)
N1 C14 C15 O3 150.70(13)
N1 C14 C15 C16 -32.30(17)
C1 C2 C3 C4 178.68(16)
C1 C2 C7 C6 -179.36(15)
C2 C3 C4 C5 0.4(2)
C3 C2 C7 C6 -0.2(2)
C3 C4 C5 S1 -178.80(12)
C3 C4 C5 C6 0.3(2)
C4 C5 C6 C7 -1.0(2)
C5 S1 N1 C13 -87.91(11)
C5 S1 N1 C14 64.01(11)
C5 C6 C7 C2 0.9(2)
C7 C2 C3 C4 -0.5(2)
C8 C9 C10 C11 0.4(2)
C9 C8 C13 N1 178.71(13)
C9 C8 C13 C12 -0.1(2)
C9 C10 C11 C12 -0.2(2)
C10 C11 C12 C13 -0.1(2)
C11 C12 C13 N1 -178.59(13)
C11 C12 C13 C8 0.2(2)
C13 N1 C14 C15 -77.45(14)
C13 C8 C9 C10 -0.2(2)
C14 N1 C13 C8 -60.47(16)
C14 N1 C13 C12 118.31(14)
C14 C15 C16 N2 -166.0(7)
C14 C15 C16 N2A -179.9(7)
